data_4314538
loop_
_publ_author_name
'Qi-Bing Bo'
'Guo-Xin Sun'
'Dong-Ling Geng'

_publ_section_title
;
 Novel Three-Dimensional Pillared-Layer Ln(III)-Cu(I) Coordination
 Polymers Featuring Spindle-Shaped Heterometallic Building Units
;
_journal_name_full 'Inorganic Chemistry'
_journal_page_first 561
_journal_page_last 571
_journal_paper_doi 10.1021/ic901730f
_journal_volume 49
_journal_year 2010
_chemical_formula_moiety 'C51 H33 Cu3 N9 Nd O12, 5.5(H O0.50)'
_chemical_formula_sum 'C51 H43 Cu3 N9 Nd O17'
_chemical_formula_weight 1388.80
_chemical_name_systematic
; 
 ? 
;
_space_group_IT_number 13
_symmetry_cell_setting monoclinic
_symmetry_space_group_name_Hall '-P 2yc'
_symmetry_space_group_name_H-M 'P 1 2/c 1'
_atom_sites_solution_hydrogens geom
_atom_sites_solution_primary direct
_atom_sites_solution_secondary difmap
_audit_creation_method SHELXL-97
_cell_angle_alpha 90.00
_cell_angle_beta 105.406(2)
_cell_angle_gamma 90.00
_cell_formula_units_Z 4
_cell_length_a 23.680(2)
_cell_length_b 10.56010(12)
_cell_length_c 21.642(2)
_cell_measurement_reflns_used 9208
_cell_measurement_temperature 298(2)
_cell_measurement_theta_max 25.02
_cell_measurement_theta_min 1.78
_cell_volume 5217.4(7)
_computing_cell_refinement 'Bruker SMART'
_computing_data_collection 'Bruker SMART'
_computing_data_reduction 'Bruker SAINT'
_computing_molecular_graphics 'Bruker SHELXTL'
_computing_publication_material 'Bruker SHELXTL'
_computing_structure_refinement 'SHELXL-97 (Sheldrick, 1997)'
_computing_structure_solution 'SHELXS-97 (Sheldrick, 1990)'
_diffrn_ambient_temperature 298(2)
_diffrn_measured_fraction_theta_full 0.999
_diffrn_measured_fraction_theta_max 0.999
_diffrn_measurement_device_type 'CCD area detector'
_diffrn_measurement_method 'phi and omega scans'
_diffrn_radiation_monochromator graphite
_diffrn_radiation_source 'fine-focus sealed tube'
_diffrn_radiation_type MoK\a
_diffrn_radiation_wavelength 0.71073
_diffrn_reflns_av_R_equivalents 0.0476
_diffrn_reflns_av_sigmaI/netI 0.0593
_diffrn_reflns_limit_h_max 21
_diffrn_reflns_limit_h_min -28
_diffrn_reflns_limit_k_max 12
_diffrn_reflns_limit_k_min -11
_diffrn_reflns_limit_l_max 25
_diffrn_reflns_limit_l_min -22
_diffrn_reflns_number 26578
_diffrn_reflns_theta_full 25.02
_diffrn_reflns_theta_max 25.02
_diffrn_reflns_theta_min 1.78
_exptl_absorpt_coefficient_mu 2.268
_exptl_absorpt_correction_T_max 0.6121
_exptl_absorpt_correction_T_min 0.4640
_exptl_absorpt_correction_type multi-scan
_exptl_absorpt_process_details sadabs
_exptl_crystal_colour yellowish
_exptl_crystal_density_diffrn 1.768
_exptl_crystal_density_method 'not measured'
_exptl_crystal_description block
_exptl_crystal_F_000 2780
_exptl_crystal_size_max 0.40
_exptl_crystal_size_mid 0.28
_exptl_crystal_size_min 0.24
_refine_diff_density_max 0.962
_refine_diff_density_min -1.306
_refine_diff_density_rms 0.115
_refine_ls_extinction_method none
_refine_ls_goodness_of_fit_ref 1.004
_refine_ls_hydrogen_treatment noref
_refine_ls_matrix_type full
_refine_ls_number_parameters 742
_refine_ls_number_reflns 9208
_refine_ls_number_restraints 0
_refine_ls_restrained_S_all 1.004
_refine_ls_R_factor_all 0.0743
_refine_ls_R_factor_gt 0.0426
_refine_ls_shift/su_max 0.001
_refine_ls_shift/su_mean 0.000
_refine_ls_structure_factor_coef Fsqd
_refine_ls_weighting_details 'calc w=1/[\s^2^(Fo^2^)+(0.0520P)^2^+11.4779P] where P=(Fo^2^+2Fc^2^)/3'
_refine_ls_weighting_scheme calc
_refine_ls_wR_factor_gt 0.0986
_refine_ls_wR_factor_ref 0.1181
_reflns_number_gt 6315
_reflns_number_total 9208
_reflns_threshold_expression >2sigma(I)
_cod_data_source_file ic901730f_si_002_2.cif
_cod_data_source_block Nd-Cu
_cod_depositor_comments
;
The following automatic conversions were performed:

'_symmetry_cell_setting' value 'Monoclinic' changed to 'monoclinic'
according to the built-in table from CIF Core dictionary named
'cif_core.dic' version 2.4.1 from 2010-06-29.

Automatic conversion script
Id: cif_fix_values 1646 2011-03-28 12:23:43Z adriana 
;
_cod_original_cell_volume 5217.4(8)
_cod_database_code 4314538

loop_
_symmetry_equiv_pos_as_xyz
'x, y, z'
'-x, y, -z+1/2'
'-x, -y, -z'
'x, -y, z-1/2'

loop_
_atom_site_label
_atom_site_type_symbol
_atom_site_fract_x
_atom_site_fract_y
_atom_site_fract_z
_atom_site_U_iso_or_equiv
_atom_site_adp_type
_atom_site_occupancy
_atom_site_symmetry_multiplicity
_atom_site_calc_flag
_atom_site_refinement_flags
_atom_site_disorder_assembly
_atom_site_disorder_group
Nd1 Nd 0.0000 0.77869(4) 0.7500 0.02470(13) Uani 1 2 d S . .
Nd2 Nd 0.5000 0.47141(4) 0.2500 0.02511(13) Uani 1 2 d S . .
Cu1 Cu 0.21198(4) 0.66932(9) 0.78994(3) 0.0430(2) Uani 1 1 d . . .
Cu2 Cu 0.26890(4) 0.63341(8) 0.30559(4) 0.0479(2) Uani 1 1 d . . .
Cu3 Cu 0.68640(4) 0.04710(8) 0.38302(3) 0.0397(2) Uani 1 1 d . . .
N1 N 0.0483(2) 0.9059(5) 0.6763(2) 0.0298(11) Uani 1 1 d . . .
N2 N 0.0000 0.5351(6) 0.7500 0.0258(15) Uani 1 2 d S . .
N3 N 0.4811(2) 0.3598(5) 0.3497(2) 0.0297(11) Uani 1 1 d . . .
N4 N 0.5000 0.7137(7) 0.2500 0.0355(18) Uani 1 2 d S . .
N5 N 0.2262(2) 0.6811(5) 0.7066(2) 0.0350(13) Uani 1 1 d . . .
N6 N 0.2592(2) 0.6555(5) 0.3903(2) 0.0348(12) Uani 1 1 d . . .
N7 N 0.2212(2) 0.6939(5) 0.8799(2) 0.0317(12) Uani 1 1 d . . .
N8 N 0.2566(2) 0.6575(5) 1.2151(2) 0.0350(13) Uani 1 1 d . . .
N9 N 0.6949(2) 0.0093(5) 0.4712(2) 0.0318(12) Uani 1 1 d . . .
N10 N 0.6921(2) -0.0464(5) 0.7971(2) 0.0315(12) Uani 1 1 d . . .
O1 O 0.07088(19) 0.9426(4) 0.80102(19) 0.0377(10) Uani 1 1 d . . .
O2 O 0.13559(19) 1.0965(4) 0.7984(2) 0.0467(12) Uani 1 1 d . . .
O3 O -0.02375(18) 0.7160(4) 0.63478(19) 0.0379(10) Uani 1 1 d . . .
O4 O -0.0239(2) 0.7483(5) 0.5335(2) 0.0648(15) Uani 1 1 d . . .
O5 O 0.09554(17) 0.6701(4) 0.75881(19) 0.0310(9) Uani 1 1 d . . .
O6 O 0.15230(17) 0.4989(4) 0.77480(19) 0.0347(10) Uani 1 1 d . . .
O7 O 0.40995(18) 0.5331(4) 0.2826(2) 0.0409(11) Uani 1 1 d . . .
O8 O 0.3494(2) 0.5144(5) 0.3448(2) 0.0553(14) Uani 1 1 d . . .
O9 O 0.56631(18) 0.2953(4) 0.29899(18) 0.0342(10) Uani 1 1 d . . .
O10 O 0.60320(18) 0.1595(4) 0.3786(2) 0.0406(11) Uani 1 1 d . . .
O11 O 0.44463(19) 0.5772(4) 0.15108(19) 0.0419(11) Uani 1 1 d . . .
O12 O 0.4213(2) 0.7474(5) 0.0881(2) 0.0530(13) Uani 1 1 d . . .
O13 O 0.9216(3) 0.4896(7) 0.9954(4) 0.121(3) Uani 1 1 d . . .
H13C H 0.9362 0.4203 1.0120 0.145 Uiso 1 1 d R . .
H13D H 0.9287 0.4970 0.9592 0.145 Uiso 1 1 d R . .
O14 O 0.9504(5) 0.5237(8) 0.3817(4) 0.160(4) Uani 1 1 d . . .
H14C H 0.9695 0.4582 0.3771 0.191 Uiso 1 1 d R . .
H14D H 0.9745 0.5812 0.3986 0.191 Uiso 1 1 d R . .
O15 O 0.8937(3) 0.9559(7) 0.0652(3) 0.109(2) Uani 1 1 d . . .
H15C H 0.9037 0.9840 0.1033 0.131 Uiso 1 1 d R . .
H15D H 0.9133 0.8894 0.0635 0.131 Uiso 1 1 d R . .
O16 O 0.9628(4) 0.7250(7) 0.0600(4) 0.131(3) Uani 1 1 d . . .
H16C H 0.9839 0.7471 0.0357 0.157 Uiso 1 1 d R . .
H16D H 0.9472 0.6545 0.0467 0.157 Uiso 1 1 d R . .
O17 O 0.5079(8) 0.9561(17) 0.0704(9) 0.157(7) Uani 0.50 1 d P . .
H17C H 0.4823 0.9018 0.0732 0.188 Uiso 0.50 1 d PR . .
H17D H 0.5008 0.9811 0.0319 0.188 Uiso 0.25 1 d PR . .
H17A H 0.5419 0.9239 0.0822 0.188 Uiso 0.25 1 d PR . .
O18 O 0.4040(7) 0.7862(16) 0.3578(8) 0.139(6) Uani 0.50 1 d P . .
H18A H 0.4132 0.7201 0.3405 0.166 Uiso 0.50 1 d PR . .
H18C H 0.4350 0.8226 0.3788 0.166 Uiso 0.50 1 d PR . .
C1 C 0.0990(3) 1.0146(6) 0.7730(3) 0.0326(15) Uani 1 1 d . . .
C2 C 0.0847(3) 1.0001(6) 0.7002(3) 0.0328(15) Uani 1 1 d . . .
C3 C 0.1073(3) 1.0774(6) 0.6616(3) 0.0434(17) Uani 1 1 d . . .
H3 H 0.1320 1.1442 0.6791 0.052 Uiso 1 1 calc R . .
C4 C 0.0931(3) 1.0548(7) 0.5967(4) 0.054(2) Uani 1 1 d . . .
H4 H 0.1082 1.1057 0.5699 0.065 Uiso 1 1 calc R . .
C5 C 0.0563(3) 0.9564(7) 0.5721(3) 0.0466(18) Uani 1 1 d . . .
H5 H 0.0468 0.9387 0.5284 0.056 Uiso 1 1 calc R . .
C6 C 0.0336(3) 0.8842(6) 0.6123(3) 0.0338(15) Uani 1 1 d . . .
C7 C -0.0085(3) 0.7744(6) 0.5915(3) 0.0386(16) Uani 1 1 d . . .
C8 C 0.1033(3) 0.5518(6) 0.7640(3) 0.0273(13) Uani 1 1 d . . .
C9 C 0.0501(3) 0.4712(5) 0.7578(3) 0.0305(14) Uani 1 1 d . . .
C10 C 0.0518(3) 0.3398(6) 0.7590(3) 0.0463(18) Uani 1 1 d . . .
H10 H 0.0871 0.2965 0.7657 0.056 Uiso 1 1 calc R . .
C11 C 0.0000 0.2758(9) 0.7500 0.048(3) Uani 1 2 d S . .
H11 H 0.0000 0.1877 0.7500 0.058 Uiso 1 2 calc SR . .
C12 C 0.3957(3) 0.4919(6) 0.3304(3) 0.0373(16) Uani 1 1 d . . .
C13 C 0.4390(3) 0.4048(6) 0.3745(3) 0.0337(15) Uani 1 1 d . . .
C14 C 0.4374(3) 0.3735(7) 0.4357(3) 0.0479(18) Uani 1 1 d . . .
H14 H 0.4081 0.4059 0.4525 0.058 Uiso 1 1 calc R . .
C15 C 0.4795(3) 0.2936(8) 0.4720(3) 0.057(2) Uani 1 1 d . . .
H15 H 0.4791 0.2716 0.5135 0.069 Uiso 1 1 calc R . .
C16 C 0.5221(3) 0.2472(7) 0.4453(3) 0.0482(19) Uani 1 1 d . . .
H16 H 0.5507 0.1924 0.4684 0.058 Uiso 1 1 calc R . .
C17 C 0.5216(3) 0.2832(6) 0.3837(3) 0.0312(14) Uani 1 1 d . . .
C18 C 0.5675(3) 0.2422(6) 0.3511(3) 0.0297(14) Uani 1 1 d . . .
C19 C 0.4442(3) 0.6943(7) 0.1404(3) 0.0397(16) Uani 1 1 d . . .
C20 C 0.4730(3) 0.7772(6) 0.1973(3) 0.0440(17) Uani 1 1 d . . .
C21 C 0.4725(3) 0.9064(7) 0.1957(4) 0.065(2) Uani 1 1 d . . .
H21 H 0.4538 0.9492 0.1583 0.078 Uiso 1 1 calc R . .
C22 C 0.5000 0.9724(10) 0.2500 0.072(4) Uani 1 2 d S . .
H22 H 0.5000 1.0605 0.2500 0.086 Uiso 1 2 calc SR . .
C23 C 0.1840(3) 0.7206(6) 0.6563(3) 0.0429(17) Uani 1 1 d . . .
H23 H 0.1493 0.7506 0.6633 0.052 Uiso 1 1 calc R . .
C24 C 0.1894(3) 0.7190(6) 0.5945(3) 0.0400(16) Uani 1 1 d . . .
H24 H 0.1587 0.7477 0.5610 0.048 Uiso 1 1 calc R . .
C25 C 0.2404(3) 0.6748(6) 0.5822(3) 0.0304(14) Uani 1 1 d . . .
C26 C 0.2843(3) 0.6357(6) 0.6350(3) 0.0318(14) Uani 1 1 d . . .
H26 H 0.3194 0.6050 0.6294 0.038 Uiso 1 1 calc R . .
C27 C 0.2763(3) 0.6420(6) 0.6959(3) 0.0321(15) Uani 1 1 d . . .
H27 H 0.3069 0.6181 0.7306 0.039 Uiso 1 1 calc R . .
C28 C 0.3058(3) 0.6674(6) 0.4414(3) 0.0392(16) Uani 1 1 d . . .
H28 H 0.3429 0.6718 0.4345 0.047 Uiso 1 1 calc R . .
C29 C 0.3014(3) 0.6734(6) 0.5035(3) 0.0351(15) Uani 1 1 d . . .
H29 H 0.3350 0.6813 0.5373 0.042 Uiso 1 1 calc R . .
C30 C 0.2468(3) 0.6677(6) 0.5158(3) 0.0287(14) Uani 1 1 d . . .
C31 C 0.1993(3) 0.6559(6) 0.4630(3) 0.0394(16) Uani 1 1 d . . .
H31 H 0.1618 0.6514 0.4686 0.047 Uiso 1 1 calc R . .
C32 C 0.2066(3) 0.6508(7) 0.4023(3) 0.0444(17) Uani 1 1 d . . .
H32 H 0.1735 0.6438 0.3678 0.053 Uiso 1 1 calc R . .
C33 C 0.1764(3) 0.7204(6) 0.9037(3) 0.0340(15) Uani 1 1 d . . .
H33 H 0.1404 0.7391 0.8754 0.041 Uiso 1 1 calc R . .
C34 C 0.1809(3) 0.7216(6) 0.9697(3) 0.0343(15) Uani 1 1 d . . .
H34 H 0.1484 0.7406 0.9845 0.041 Uiso 1 1 calc R . .
C35 C 0.2347(2) 0.6940(5) 1.0127(3) 0.0273(13) Uani 1 1 d . . .
C36 C 0.2817(3) 0.6702(6) 0.9875(3) 0.0323(14) Uani 1 1 d . . .
H36 H 0.3187 0.6549 1.0146 0.039 Uiso 1 1 calc R . .
C37 C 0.2734(3) 0.6695(6) 0.9219(3) 0.0335(15) Uani 1 1 d . . .
H37 H 0.3052 0.6513 0.9059 0.040 Uiso 1 1 calc R . .
C38 C 0.3011(3) 0.6912(6) 1.1906(3) 0.0391(16) Uani 1 1 d . . .
H38 H 0.3379 0.7039 1.2188 0.047 Uiso 1 1 calc R . .
C39 C 0.2952(3) 0.7079(6) 1.1269(3) 0.0333(15) Uani 1 1 d . . .
H39 H 0.3271 0.7339 1.1127 0.040 Uiso 1 1 calc R . .
C40 C 0.2416(3) 0.6861(5) 1.0831(3) 0.0282(13) Uani 1 1 d . . .
C41 C 0.1951(3) 0.6529(6) 1.1077(3) 0.0327(14) Uani 1 1 d . . .
H41 H 0.1580 0.6398 1.0804 0.039 Uiso 1 1 calc R . .
C42 C 0.2044(3) 0.6395(6) 1.1732(3) 0.0337(15) Uani 1 1 d . . .
H42 H 0.1729 0.6168 1.1888 0.040 Uiso 1 1 calc R . .
C43 C 0.6460(3) -0.0177(6) 0.4888(3) 0.0341(15) Uani 1 1 d . . .
H43 H 0.6112 -0.0280 0.4569 0.041 Uiso 1 1 calc R . .
C44 C 0.6448(3) -0.0310(6) 0.5519(3) 0.0323(14) Uani 1 1 d . . .
H44 H 0.6099 -0.0499 0.5618 0.039 Uiso 1 1 calc R . .
C45 C 0.6962(3) -0.0159(5) 0.6008(3) 0.0275(13) Uani 1 1 d . . .
C46 C 0.7469(3) 0.0083(6) 0.5823(3) 0.0308(14) Uani 1 1 d . . .
H46 H 0.7824 0.0176 0.6132 0.037 Uiso 1 1 calc R . .
C47 C 0.7449(3) 0.0185(5) 0.5181(3) 0.0313(14) Uani 1 1 d . . .
H47 H 0.7797 0.0324 0.5069 0.038 Uiso 1 1 calc R . .
C48 C 0.6514(3) -0.1019(6) 0.7499(3) 0.0380(16) Uani 1 1 d . . .
H48 H 0.6214 -0.1469 0.7603 0.046 Uiso 1 1 calc R . .
C49 C 0.6522(3) -0.0950(6) 0.6861(3) 0.0385(16) Uani 1 1 d . . .
H49 H 0.6231 -0.1358 0.6550 0.046 Uiso 1 1 calc R . .
C50 C 0.6953(3) -0.0286(5) 0.6683(3) 0.0276(13) Uani 1 1 d . . .
C51 C 0.7382(3) 0.0273(6) 0.7176(3) 0.0325(14) Uani 1 1 d . . .
H51 H 0.7689 0.0720 0.7086 0.039 Uiso 1 1 calc R . .
C52 C 0.7345(3) 0.0157(6) 0.7798(3) 0.0346(15) Uani 1 1 d . . .
H52 H 0.7636 0.0537 0.8119 0.042 Uiso 1 1 calc R . .

loop_
_atom_site_aniso_label
_atom_site_aniso_U_11
_atom_site_aniso_U_22
_atom_site_aniso_U_33
_atom_site_aniso_U_23
_atom_site_aniso_U_13
_atom_site_aniso_U_12
Nd1 0.0289(3) 0.0247(2) 0.0225(2) 0.000 0.01037(19) 0.000
Nd2 0.0263(3) 0.0303(3) 0.0202(2) 0.000 0.00857(18) 0.000
Cu1 0.0484(5) 0.0656(6) 0.0185(4) -0.0048(4) 0.0152(4) -0.0158(4)
Cu2 0.0758(7) 0.0529(5) 0.0194(4) 0.0006(4) 0.0205(4) 0.0001(5)
Cu3 0.0538(5) 0.0503(5) 0.0178(4) 0.0003(3) 0.0147(4) 0.0007(4)
N1 0.030(3) 0.032(3) 0.030(3) 0.004(2) 0.014(2) 0.002(2)
N2 0.025(4) 0.024(4) 0.030(4) 0.000 0.011(3) 0.000
N3 0.024(3) 0.040(3) 0.025(3) 0.000(2) 0.006(2) 0.000(2)
N4 0.029(4) 0.039(4) 0.038(4) 0.000 0.009(3) 0.000
N5 0.038(3) 0.047(3) 0.021(3) 0.000(2) 0.010(2) -0.011(3)
N6 0.044(3) 0.041(3) 0.021(3) -0.002(2) 0.013(2) 0.001(3)
N7 0.035(3) 0.044(3) 0.018(3) -0.005(2) 0.010(2) -0.010(2)
N8 0.047(3) 0.043(3) 0.019(3) 0.004(2) 0.015(2) 0.003(3)
N9 0.038(3) 0.037(3) 0.021(3) 0.000(2) 0.009(2) 0.002(2)
N10 0.041(3) 0.039(3) 0.017(2) 0.002(2) 0.012(2) -0.007(3)
O1 0.046(3) 0.035(2) 0.034(2) -0.005(2) 0.014(2) -0.007(2)
O2 0.039(3) 0.037(3) 0.062(3) -0.008(2) 0.007(2) -0.006(2)
O3 0.046(3) 0.041(3) 0.029(2) -0.004(2) 0.015(2) -0.009(2)
O4 0.079(4) 0.090(4) 0.027(3) -0.010(3) 0.016(3) -0.019(3)
O5 0.028(2) 0.029(2) 0.038(2) -0.0024(18) 0.0132(19) -0.0040(18)
O6 0.027(2) 0.041(3) 0.038(2) -0.002(2) 0.0118(19) 0.004(2)
O7 0.034(3) 0.053(3) 0.040(3) 0.007(2) 0.017(2) 0.015(2)
O8 0.041(3) 0.089(4) 0.044(3) 0.010(3) 0.024(2) 0.027(3)
O9 0.037(2) 0.044(3) 0.025(2) 0.0070(19) 0.0153(19) 0.011(2)
O10 0.039(3) 0.046(3) 0.036(2) 0.008(2) 0.008(2) 0.014(2)
O11 0.048(3) 0.042(3) 0.031(2) 0.004(2) 0.002(2) 0.008(2)
O12 0.052(3) 0.070(3) 0.037(3) 0.023(2) 0.013(2) 0.012(3)
O13 0.080(5) 0.124(6) 0.146(7) 0.044(5) 0.009(5) 0.000(4)
O14 0.218(11) 0.128(7) 0.123(8) -0.003(6) 0.030(7) 0.021(7)
O15 0.102(5) 0.165(7) 0.068(4) -0.023(4) 0.035(4) 0.007(5)
O16 0.186(9) 0.110(6) 0.129(7) -0.016(5) 0.099(6) -0.025(6)
O17 0.150(17) 0.154(17) 0.152(17) 0.013(13) 0.013(13) -0.008(13)
O18 0.126(14) 0.135(14) 0.142(16) -0.007(11) 0.014(11) 0.009(11)
C1 0.028(3) 0.025(3) 0.044(4) -0.003(3) 0.008(3) 0.007(3)
C2 0.029(3) 0.032(4) 0.039(4) 0.007(3) 0.012(3) 0.005(3)
C3 0.039(4) 0.042(4) 0.050(4) 0.009(3) 0.013(3) -0.007(3)
C4 0.060(5) 0.055(5) 0.053(5) 0.023(4) 0.024(4) -0.002(4)
C5 0.051(4) 0.055(5) 0.037(4) 0.015(3) 0.018(3) 0.001(4)
C6 0.031(4) 0.039(4) 0.033(4) 0.010(3) 0.013(3) 0.007(3)
C7 0.038(4) 0.050(4) 0.030(4) 0.000(3) 0.011(3) 0.004(3)
C8 0.028(3) 0.033(4) 0.022(3) -0.005(3) 0.010(3) -0.002(3)
C9 0.027(3) 0.029(3) 0.036(3) -0.006(3) 0.009(3) -0.001(3)
C10 0.036(4) 0.035(4) 0.069(5) -0.004(3) 0.015(4) 0.004(3)
C11 0.032(6) 0.026(5) 0.085(8) 0.000 0.014(5) 0.000
C12 0.030(4) 0.054(4) 0.031(4) -0.006(3) 0.014(3) 0.007(3)
C13 0.028(3) 0.050(4) 0.025(3) -0.004(3) 0.011(3) 0.001(3)
C14 0.040(4) 0.076(5) 0.034(4) 0.001(4) 0.021(3) 0.008(4)
C15 0.057(5) 0.088(6) 0.032(4) 0.019(4) 0.022(4) 0.019(4)
C16 0.043(4) 0.068(5) 0.035(4) 0.020(4) 0.012(3) 0.015(4)
C17 0.030(3) 0.041(4) 0.023(3) 0.003(3) 0.007(3) 0.001(3)
C18 0.026(3) 0.033(3) 0.028(3) -0.005(3) 0.003(3) -0.002(3)
C19 0.033(4) 0.047(4) 0.041(4) 0.010(3) 0.015(3) 0.004(3)
C20 0.042(4) 0.041(4) 0.048(4) 0.009(3) 0.011(3) 0.007(3)
C21 0.070(6) 0.043(5) 0.068(6) 0.019(4) -0.005(4) 0.006(4)
C22 0.082(9) 0.033(6) 0.081(9) 0.000 -0.011(7) 0.000
C23 0.041(4) 0.058(5) 0.033(4) -0.002(3) 0.015(3) 0.001(3)
C24 0.039(4) 0.055(4) 0.026(3) 0.003(3) 0.009(3) 0.007(3)
C25 0.039(4) 0.036(3) 0.020(3) -0.004(3) 0.015(3) -0.005(3)
C26 0.032(4) 0.039(4) 0.025(3) 0.005(3) 0.011(3) -0.001(3)
C27 0.036(4) 0.039(4) 0.022(3) 0.000(3) 0.010(3) -0.013(3)
C28 0.043(4) 0.049(4) 0.030(4) -0.004(3) 0.018(3) -0.002(3)
C29 0.035(4) 0.048(4) 0.021(3) -0.005(3) 0.005(3) 0.001(3)
C30 0.035(4) 0.032(3) 0.021(3) -0.005(3) 0.011(3) -0.004(3)
C31 0.037(4) 0.056(4) 0.029(3) -0.007(3) 0.016(3) -0.006(3)
C32 0.045(4) 0.059(5) 0.030(4) -0.004(3) 0.011(3) 0.003(4)
C33 0.029(3) 0.046(4) 0.024(3) 0.000(3) 0.003(3) -0.003(3)
C34 0.033(4) 0.044(4) 0.026(3) -0.001(3) 0.009(3) 0.000(3)
C35 0.031(3) 0.034(3) 0.020(3) -0.001(2) 0.011(3) -0.005(3)
C36 0.031(3) 0.043(4) 0.024(3) 0.005(3) 0.009(3) 0.003(3)
C37 0.036(4) 0.043(4) 0.024(3) -0.005(3) 0.013(3) 0.001(3)
C38 0.044(4) 0.044(4) 0.030(3) 0.002(3) 0.010(3) 0.000(3)
C39 0.034(4) 0.044(4) 0.024(3) 0.003(3) 0.012(3) -0.003(3)
C40 0.032(3) 0.031(3) 0.024(3) 0.005(3) 0.011(3) 0.004(3)
C41 0.035(4) 0.039(4) 0.028(3) 0.003(3) 0.015(3) 0.000(3)
C42 0.035(4) 0.040(4) 0.032(3) 0.006(3) 0.020(3) 0.006(3)
C43 0.037(4) 0.039(4) 0.024(3) -0.002(3) 0.004(3) -0.003(3)
C44 0.034(4) 0.041(4) 0.023(3) 0.001(3) 0.009(3) -0.006(3)
C45 0.037(4) 0.027(3) 0.019(3) 0.000(2) 0.009(3) 0.000(3)
C46 0.033(3) 0.039(4) 0.021(3) 0.000(3) 0.008(3) -0.002(3)
C47 0.036(4) 0.033(3) 0.030(3) 0.005(3) 0.018(3) 0.005(3)
C48 0.040(4) 0.048(4) 0.030(3) 0.004(3) 0.015(3) -0.012(3)
C49 0.042(4) 0.052(4) 0.021(3) 0.000(3) 0.008(3) -0.012(3)
C50 0.037(4) 0.029(3) 0.018(3) 0.003(2) 0.010(3) -0.002(3)
C51 0.036(4) 0.040(4) 0.024(3) 0.001(3) 0.012(3) -0.007(3)
C52 0.039(4) 0.044(4) 0.021(3) -0.005(3) 0.007(3) -0.008(3)

loop_
_atom_type_symbol
_atom_type_description
_atom_type_scat_dispersion_real
_atom_type_scat_dispersion_imag
_atom_type_scat_source
C C 0.0033 0.0016 'International Tables Vol C Tables 4.2.6.8 and 6.1.1.4'
H H 0.0000 0.0000 'International Tables Vol C Tables 4.2.6.8 and 6.1.1.4'
O O 0.0106 0.0060 'International Tables Vol C Tables 4.2.6.8 and 6.1.1.4'
N N 0.0061 0.0033 'International Tables Vol C Tables 4.2.6.8 and 6.1.1.4'
Cu Cu 0.3201 1.2651 'International Tables Vol C Tables 4.2.6.8 and 6.1.1.4'
Nd Nd -0.1943 3.0179 'International Tables Vol C Tables 4.2.6.8 and 6.1.1.4'

loop_
_geom_angle_atom_site_label_1
_geom_angle_atom_site_label_2
_geom_angle_atom_site_label_3
_geom_angle
_geom_angle_site_symmetry_1
_geom_angle_site_symmetry_3
_geom_angle_publ_flag
O1 Nd1 O1 90.5(2) . 2_556 ?
O1 Nd1 O3 125.53(14) . . ?
O1 Nd1 O3 78.02(14) 2_556 . ?
O1 Nd1 O3 78.02(14) . 2_556 ?
O1 Nd1 O3 125.53(14) 2_556 2_556 ?
O3 Nd1 O3 149.2(2) . 2_556 ?
O1 Nd1 O5 148.61(13) . 2_556 ?
O1 Nd1 O5 78.03(13) 2_556 2_556 ?
O3 Nd1 O5 80.96(13) . 2_556 ?
O3 Nd1 O5 85.04(13) 2_556 2_556 ?
O1 Nd1 O5 78.03(13) . . ?
O1 Nd1 O5 148.61(14) 2_556 . ?
O3 Nd1 O5 85.04(13) . . ?
O3 Nd1 O5 80.96(13) 2_556 . ?
O5 Nd1 O5 125.35(18) 2_556 . ?
O1 Nd1 N2 134.74(10) . . ?
O1 Nd1 N2 134.74(10) 2_556 . ?
O3 Nd1 N2 74.61(10) . . ?
O3 Nd1 N2 74.61(10) 2_556 . ?
O5 Nd1 N2 62.67(9) 2_556 . ?
O5 Nd1 N2 62.67(9) . . ?
O1 Nd1 N1 73.57(14) . 2_556 ?
O1 Nd1 N1 63.15(15) 2_556 2_556 ?
O3 Nd1 N1 137.59(15) . 2_556 ?
O3 Nd1 N1 62.52(14) 2_556 2_556 ?
O5 Nd1 N1 75.18(14) 2_556 2_556 ?
O5 Nd1 N1 137.29(14) . 2_556 ?
N2 Nd1 N1 121.45(11) . 2_556 ?
O1 Nd1 N1 63.15(15) . . ?
O1 Nd1 N1 73.57(14) 2_556 . ?
O3 Nd1 N1 62.52(14) . . ?
O3 Nd1 N1 137.59(15) 2_556 . ?
O5 Nd1 N1 137.29(14) 2_556 . ?
O5 Nd1 N1 75.18(14) . . ?
N2 Nd1 N1 121.45(11) . . ?
N1 Nd1 N1 117.1(2) 2_556 . ?
O11 Nd2 O11 126.0(2) 2_655 . ?
O11 Nd2 O9 147.33(14) 2_655 2_655 ?
O11 Nd2 O9 80.69(14) . 2_655 ?
O11 Nd2 O9 80.69(14) 2_655 . ?
O11 Nd2 O9 147.33(14) . . ?
O9 Nd2 O9 82.99(19) 2_655 . ?
O11 Nd2 O7 86.19(15) 2_655 . ?
O11 Nd2 O7 80.22(14) . . ?
O9 Nd2 O7 79.97(14) 2_655 . ?
O9 Nd2 O7 124.33(13) . . ?
O11 Nd2 O7 80.22(14) 2_655 2_655 ?
O11 Nd2 O7 86.19(15) . 2_655 ?
O9 Nd2 O7 124.33(13) 2_655 2_655 ?
O9 Nd2 O7 79.97(14) . 2_655 ?
O7 Nd2 O7 149.8(2) . 2_655 ?
O11 Nd2 N4 63.00(10) 2_655 . ?
O11 Nd2 N4 63.00(10) . . ?
O9 Nd2 N4 138.50(10) 2_655 . ?
O9 Nd2 N4 138.50(10) . . ?
O7 Nd2 N4 74.92(10) . . ?
O7 Nd2 N4 74.92(10) 2_655 . ?
O11 Nd2 N3 69.72(14) 2_655 . ?
O11 Nd2 N3 139.30(15) . . ?
O9 Nd2 N3 77.64(13) 2_655 . ?
O9 Nd2 N3 62.29(14) . . ?
O7 Nd2 N3 62.39(14) . . ?
O7 Nd2 N3 134.37(14) 2_655 . ?
N4 Nd2 N3 116.95(11) . . ?
O11 Nd2 N3 139.30(15) 2_655 2_655 ?
O11 Nd2 N3 69.72(14) . 2_655 ?
O9 Nd2 N3 62.29(14) 2_655 2_655 ?
O9 Nd2 N3 77.64(13) . 2_655 ?
O7 Nd2 N3 134.37(14) . 2_655 ?
O7 Nd2 N3 62.39(14) 2_655 2_655 ?
N4 Nd2 N3 116.95(11) . 2_655 ?
N3 Nd2 N3 126.1(2) . 2_655 ?
N7 Cu1 N5 160.3(2) . . ?
N7 Cu1 O6 98.81(18) . . ?
N5 Cu1 O6 100.03(18) . . ?
N8 Cu2 N6 159.0(2) 1_554 . ?
N8 Cu2 O8 110.0(2) 1_554 . ?
N6 Cu2 O8 90.65(19) . . ?
N10 Cu3 N9 164.2(2) 4 . ?
N10 Cu3 O10 104.29(18) 4 . ?
N9 Cu3 O10 90.65(18) . . ?
C2 N1 C6 119.3(5) . . ?
C2 N1 Nd1 119.9(4) . . ?
C6 N1 Nd1 120.6(4) . . ?
C9 N2 C9 119.3(7) 2_556 . ?
C9 N2 Nd1 120.3(3) 2_556 . ?
C9 N2 Nd1 120.3(3) . . ?
C17 N3 C13 120.3(5) . . ?
C17 N3 Nd2 118.6(4) . . ?
C13 N3 Nd2 118.8(4) . . ?
C20 N4 C20 119.5(8) 2_655 . ?
C20 N4 Nd2 120.3(4) 2_655 . ?
C20 N4 Nd2 120.3(4) . . ?
C27 N5 C23 117.6(5) . . ?
C27 N5 Cu1 121.9(4) . . ?
C23 N5 Cu1 120.3(4) . . ?
C32 N6 C28 116.5(5) . . ?
C32 N6 Cu2 122.2(4) . . ?
C28 N6 Cu2 121.1(4) . . ?
C33 N7 C37 117.5(5) . . ?
C33 N7 Cu1 122.4(4) . . ?
C37 N7 Cu1 119.6(4) . . ?
C42 N8 C38 116.7(5) . . ?
C42 N8 Cu2 122.4(4) . 1_556 ?
C38 N8 Cu2 120.9(4) . 1_556 ?
C47 N9 C43 117.1(5) . . ?
C47 N9 Cu3 125.3(4) . . ?
C43 N9 Cu3 117.2(4) . . ?
C52 N10 C48 116.4(5) . . ?
C52 N10 Cu3 122.1(4) . 4_556 ?
C48 N10 Cu3 121.3(4) . 4_556 ?
C1 O1 Nd1 126.2(4) . . ?
C7 O3 Nd1 125.7(4) . . ?
C8 O5 Nd1 124.6(4) . . ?
C8 O6 Cu1 100.7(4) . . ?
C12 O7 Nd2 125.5(4) . . ?
C12 O8 Cu2 136.8(5) . . ?
C18 O9 Nd2 125.4(4) . . ?
C18 O10 Cu3 148.3(4) . . ?
C19 O11 Nd2 125.7(4) . . ?
H13C O13 H13D 108.1 . . ?
H14C O14 H14D 108.4 . . ?
H15C O15 H15D 108.5 . . ?
H16C O16 H16D 107.9 . . ?
H17C O17 H17D 108.7 . . ?
H17C O17 H17A 110.4 . . ?
H17D O17 H17A 110.2 . . ?
H18A O18 H18C 108.7 . . ?
O2 C1 O1 126.7(6) . . ?
O2 C1 C2 117.6(6) . . ?
O1 C1 C2 115.6(5) . . ?
N1 C2 C3 121.6(6) . . ?
N1 C2 C1 114.9(5) . . ?
C3 C2 C1 123.5(6) . . ?
C4 C3 C2 119.3(7) . . ?
C4 C3 H3 120.4 . . ?
C2 C3 H3 120.4 . . ?
C5 C4 C3 119.2(7) . . ?
C5 C4 H4 120.4 . . ?
C3 C4 H4 120.4 . . ?
C4 C5 C6 119.4(7) . . ?
C4 C5 H5 120.3 . . ?
C6 C5 H5 120.3 . . ?
N1 C6 C5 121.2(6) . . ?
N1 C6 C7 113.7(5) . . ?
C5 C6 C7 125.1(6) . . ?
O4 C7 O3 125.5(6) . . ?
O4 C7 C6 117.5(6) . . ?
O3 C7 C6 116.9(5) . . ?
O6 C8 O5 124.2(5) . . ?
O6 C8 C9 118.7(5) . . ?
O5 C8 C9 117.1(5) . . ?
N2 C9 C10 121.8(6) . . ?
N2 C9 C8 115.0(5) . . ?
C10 C9 C8 123.2(6) . . ?
C11 C10 C9 118.1(7) . . ?
C11 C10 H10 121.0 . . ?
C9 C10 H10 121.0 . . ?
C10 C11 C10 120.8(9) . 2_556 ?
C10 C11 H11 119.6 . . ?
C10 C11 H11 119.6 2_556 . ?
O8 C12 O7 126.3(6) . . ?
O8 C12 C13 117.1(6) . . ?
O7 C12 C13 116.6(5) . . ?
N3 C13 C14 121.0(6) . . ?
N3 C13 C12 114.6(5) . . ?
C14 C13 C12 124.5(6) . . ?
C13 C14 C15 119.6(6) . . ?
C13 C14 H14 120.2 . . ?
C15 C14 H14 120.2 . . ?
C16 C15 C14 118.5(6) . . ?
C16 C15 H15 120.8 . . ?
C14 C15 H15 120.8 . . ?
C15 C16 C17 119.2(6) . . ?
C15 C16 H16 120.4 . . ?
C17 C16 H16 120.4 . . ?
N3 C17 C16 121.5(6) . . ?
N3 C17 C18 115.1(5) . . ?
C16 C17 C18 123.4(6) . . ?
O10 C18 O9 126.2(6) . . ?
O10 C18 C17 117.3(5) . . ?
O9 C18 C17 116.5(5) . . ?
O12 C19 O11 126.1(7) . . ?
O12 C19 C20 117.9(6) . . ?
O11 C19 C20 116.0(6) . . ?
N4 C20 C21 121.6(7) . . ?
N4 C20 C19 114.5(6) . . ?
C21 C20 C19 123.9(6) . . ?
C20 C21 C22 119.1(8) . . ?
C20 C21 H21 120.4 . . ?
C22 C21 H21 120.4 . . ?
C21 C22 C21 119.0(10) . 2_655 ?
C21 C22 H22 120.5 . . ?
C21 C22 H22 120.5 2_655 . ?
N5 C23 C24 123.0(6) . . ?
N5 C23 H23 118.5 . . ?
C24 C23 H23 118.5 . . ?
C23 C24 C25 120.1(6) . . ?
C23 C24 H24 119.9 . . ?
C25 C24 H24 119.9 . . ?
C24 C25 C26 116.3(5) . . ?
C24 C25 C30 121.4(5) . . ?
C26 C25 C30 122.3(5) . . ?
C27 C26 C25 120.5(6) . . ?
C27 C26 H26 119.7 . . ?
C25 C26 H26 119.7 . . ?
N5 C27 C26 122.3(6) . . ?
N5 C27 H27 118.8 . . ?
C26 C27 H27 118.8 . . ?
N6 C28 C29 123.3(6) . . ?
N6 C28 H28 118.4 . . ?
C29 C28 H28 118.4 . . ?
C28 C29 C30 120.1(6) . . ?
C28 C29 H29 120.0 . . ?
C30 C29 H29 120.0 . . ?
C31 C30 C29 116.2(5) . . ?
C31 C30 C25 122.3(5) . . ?
C29 C30 C25 121.5(5) . . ?
C32 C31 C30 121.0(6) . . ?
C32 C31 H31 119.5 . . ?
C30 C31 H31 119.5 . . ?
N6 C32 C31 122.9(6) . . ?
N6 C32 H32 118.5 . . ?
C31 C32 H32 118.5 . . ?
N7 C33 C34 123.0(5) . . ?
N7 C33 H33 118.5 . . ?
C34 C33 H33 118.5 . . ?
C35 C34 C33 119.1(6) . . ?
C35 C34 H34 120.4 . . ?
C33 C34 H34 120.4 . . ?
C36 C35 C34 117.4(5) . . ?
C36 C35 C40 120.7(5) . . ?
C34 C35 C40 121.8(5) . . ?
C37 C36 C35 119.7(6) . . ?
C37 C36 H36 120.2 . . ?
C35 C36 H36 120.2 . . ?
N7 C37 C36 123.2(6) . . ?
N7 C37 H37 118.4 . . ?
C36 C37 H37 118.4 . . ?
N8 C38 C39 123.5(6) . . ?
N8 C38 H38 118.2 . . ?
C39 C38 H38 118.2 . . ?
C38 C39 C40 120.1(6) . . ?
C38 C39 H39 120.0 . . ?
C40 C39 H39 120.0 . . ?
C39 C40 C41 117.0(5) . . ?
C39 C40 C35 121.4(5) . . ?
C41 C40 C35 121.6(5) . . ?
C42 C41 C40 119.5(6) . . ?
C42 C41 H41 120.2 . . ?
C40 C41 H41 120.2 . . ?
N8 C42 C41 123.2(6) . . ?
N8 C42 H42 118.4 . . ?
C41 C42 H42 118.4 . . ?
N9 C43 C44 123.1(5) . . ?
N9 C43 H43 118.4 . . ?
C44 C43 H43 118.4 . . ?
C43 C44 C45 119.8(6) . . ?
C43 C44 H44 120.1 . . ?
C45 C44 H44 120.1 . . ?
C46 C45 C44 116.7(5) . . ?
C46 C45 C50 123.0(5) . . ?
C44 C45 C50 120.2(5) . . ?
C47 C46 C45 120.3(5) . . ?
C47 C46 H46 119.9 . . ?
C45 C46 H46 119.9 . . ?
N9 C47 C46 122.8(6) . . ?
N9 C47 H47 118.6 . . ?
C46 C47 H47 118.6 . . ?
N10 C48 C49 122.6(6) . . ?
N10 C48 H48 118.7 . . ?
C49 C48 H48 118.7 . . ?
C50 C49 C48 120.8(6) . . ?
C50 C49 H49 119.6 . . ?
C48 C49 H49 119.6 . . ?
C49 C50 C51 116.4(5) . . ?
C49 C50 C45 122.2(5) . . ?
C51 C50 C45 121.4(5) . . ?
C52 C51 C50 119.2(6) . . ?
C52 C51 H51 120.4 . . ?
C50 C51 H51 120.4 . . ?
N10 C52 C51 124.5(5) . . ?
N10 C52 H52 117.8 . . ?
C51 C52 H52 117.8 . . ?

loop_
_geom_bond_atom_site_label_1
_geom_bond_atom_site_label_2
_geom_bond_distance
_geom_bond_site_symmetry_2
_geom_bond_publ_flag
Nd1 O1 2.459(4) . ?
Nd1 O1 2.459(4) 2_556 ?
Nd1 O3 2.496(4) . ?
Nd1 O3 2.496(4) 2_556 ?
Nd1 O5 2.498(4) 2_556 ?
Nd1 O5 2.498(4) . ?
Nd1 N2 2.573(6) . ?
Nd1 N1 2.574(5) 2_556 ?
Nd1 N1 2.574(5) . ?
Nd2 O11 2.462(4) 2_655 ?
Nd2 O11 2.462(4) . ?
Nd2 O9 2.482(4) 2_655 ?
Nd2 O9 2.482(4) . ?
Nd2 O7 2.504(4) . ?
Nd2 O7 2.504(4) 2_655 ?
Nd2 N4 2.558(7) . ?
Nd2 N3 2.601(5) . ?
Nd2 N3 2.601(5) 2_655 ?
Cu1 N7 1.919(5) . ?
Cu1 N5 1.925(5) . ?
Cu1 O6 2.257(4) . ?
Cu2 N8 1.919(5) 1_554 ?
Cu2 N6 1.922(5) . ?
Cu2 O8 2.253(5) . ?
Cu3 N10 1.901(5) 4 ?
Cu3 N9 1.908(5) . ?
Cu3 O10 2.280(4) . ?
N1 C2 1.328(7) . ?
N1 C6 1.355(7) . ?
N2 C9 1.337(6) 2_556 ?
N2 C9 1.337(6) . ?
N3 C17 1.320(7) . ?
N3 C13 1.337(7) . ?
N4 C20 1.332(7) 2_655 ?
N4 C20 1.332(7) . ?
N5 C27 1.333(8) . ?
N5 C23 1.334(8) . ?
N6 C32 1.340(8) . ?
N6 C28 1.344(8) . ?
N7 C33 1.327(8) . ?
N7 C37 1.349(7) . ?
N8 C42 1.338(8) . ?
N8 C38 1.347(8) . ?
N8 Cu2 1.919(5) 1_556 ?
N9 C47 1.342(7) . ?
N9 C43 1.343(8) . ?
N10 C52 1.333(7) . ?
N10 C48 1.339(7) . ?
N10 Cu3 1.901(5) 4_556 ?
O1 C1 1.267(7) . ?
O2 C1 1.244(7) . ?
O3 C7 1.251(7) . ?
O4 C7 1.242(7) . ?
O5 C8 1.264(7) . ?
O6 C8 1.252(7) . ?
O7 C12 1.249(7) . ?
O8 C12 1.240(7) . ?
O9 C18 1.253(7) . ?
O10 C18 1.251(7) . ?
O11 C19 1.257(7) . ?
O12 C19 1.250(7) . ?
O13 H13C 0.8470 . ?
O13 H13D 0.8496 . ?
O14 H14C 0.8475 . ?
O14 H14D 0.8469 . ?
O15 H15C 0.8484 . ?
O15 H15D 0.8474 . ?
O16 H16C 0.8495 . ?
O16 H16D 0.8469 . ?
O17 H17C 0.8475 . ?
O17 H17D 0.8486 . ?
O17 H17A 0.8472 . ?
O18 H18A 0.8480 . ?
O18 H18C 0.8469 . ?
C1 C2 1.527(9) . ?
C2 C3 1.376(9) . ?
C3 C4 1.374(10) . ?
C3 H3 0.9300 . ?
C4 C5 1.370(10) . ?
C4 H4 0.9300 . ?
C5 C6 1.370(8) . ?
C5 H5 0.9300 . ?
C6 C7 1.517(9) . ?
C8 C9 1.496(8) . ?
C9 C10 1.388(8) . ?
C10 C11 1.369(8) . ?
C10 H10 0.9300 . ?
C11 C10 1.369(8) 2_556 ?
C11 H11 0.9300 . ?
C12 C13 1.512(9) . ?
C13 C14 1.375(8) . ?
C14 C15 1.381(9) . ?
C14 H14 0.9300 . ?
C15 C16 1.378(9) . ?
C15 H15 0.9300 . ?
C16 C17 1.385(8) . ?
C16 H16 0.9300 . ?
C17 C18 1.506(8) . ?
C19 C20 1.517(9) . ?
C20 C21 1.365(10) . ?
C21 C22 1.373(9) . ?
C21 H21 0.9300 . ?
C22 C21 1.373(9) 2_655 ?
C22 H22 0.9300 . ?
C23 C24 1.377(8) . ?
C23 H23 0.9300 . ?
C24 C25 1.385(8) . ?
C24 H24 0.9300 . ?
C25 C26 1.389(8) . ?
C25 C30 1.487(7) . ?
C26 C27 1.381(8) . ?
C26 H26 0.9300 . ?
C27 H27 0.9300 . ?
C28 C29 1.377(8) . ?
C28 H28 0.9300 . ?
C29 C30 1.387(8) . ?
C29 H29 0.9300 . ?
C30 C31 1.380(8) . ?
C31 C32 1.370(8) . ?
C31 H31 0.9300 . ?
C32 H32 0.9300 . ?
C33 C34 1.403(8) . ?
C33 H33 0.9300 . ?
C34 C35 1.395(8) . ?
C34 H34 0.9300 . ?
C35 C36 1.389(8) . ?
C35 C40 1.490(7) . ?
C36 C37 1.379(8) . ?
C36 H36 0.9300 . ?
C37 H37 0.9300 . ?
C38 C39 1.359(8) . ?
C38 H38 0.9300 . ?
C39 C40 1.388(8) . ?
C39 H39 0.9300 . ?
C40 C41 1.388(8) . ?
C41 C42 1.381(8) . ?
C41 H41 0.9300 . ?
C42 H42 0.9300 . ?
C43 C44 1.380(8) . ?
C43 H43 0.9300 . ?
C44 C45 1.393(8) . ?
C44 H44 0.9300 . ?
C45 C46 1.387(8) . ?
C45 C50 1.472(7) . ?
C46 C47 1.382(8) . ?
C46 H46 0.9300 . ?
C47 H47 0.9300 . ?
C48 C49 1.386(8) . ?
C48 H48 0.9300 . ?
C49 C50 1.377(8) . ?
C49 H49 0.9300 . ?
C50 C51 1.394(8) . ?
C51 C52 1.377(8) . ?
C51 H51 0.9300 . ?
C52 H52 0.9300 . ?

loop_
_geom_torsion_atom_site_label_1
_geom_torsion_atom_site_label_2
_geom_torsion_atom_site_label_3
_geom_torsion_atom_site_label_4
_geom_torsion
_geom_torsion_site_symmetry_1
_geom_torsion_site_symmetry_2
_geom_torsion_site_symmetry_3
_geom_torsion_site_symmetry_4
_geom_torsion_publ_flag
O1 Nd1 N1 C2 -3.4(4) . . . . ?
O1 Nd1 N1 C2 95.8(4) 2_556 . . . ?
O3 Nd1 N1 C2 -179.4(5) . . . . ?
O3 Nd1 N1 C2 -29.4(5) 2_556 . . . ?
O5 Nd1 N1 C2 146.1(4) 2_556 . . . ?
O5 Nd1 N1 C2 -87.3(4) . . . . ?
N2 Nd1 N1 C2 -131.4(4) . . . . ?
N1 Nd1 N1 C2 48.6(4) 2_556 . . . ?
O1 Nd1 N1 C6 -178.3(5) . . . . ?
O1 Nd1 N1 C6 -79.1(4) 2_556 . . . ?
O3 Nd1 N1 C6 5.7(4) . . . . ?
O3 Nd1 N1 C6 155.7(4) 2_556 . . . ?
O5 Nd1 N1 C6 -28.8(5) 2_556 . . . ?
O5 Nd1 N1 C6 97.8(4) . . . . ?
N2 Nd1 N1 C6 53.7(4) . . . . ?
N1 Nd1 N1 C6 -126.3(4) 2_556 . . . ?
O1 Nd1 N2 C9 150.6(3) . . . 2_556 ?
O1 Nd1 N2 C9 -29.4(3) 2_556 . . 2_556 ?
O3 Nd1 N2 C9 -84.3(3) . . . 2_556 ?
O3 Nd1 N2 C9 95.7(3) 2_556 . . 2_556 ?
O5 Nd1 N2 C9 3.4(3) 2_556 . . 2_556 ?
O5 Nd1 N2 C9 -176.6(3) . . . 2_556 ?
N1 Nd1 N2 C9 52.6(3) 2_556 . . 2_556 ?
N1 Nd1 N2 C9 -127.4(3) . . . 2_556 ?
O1 Nd1 N2 C9 -29.4(3) . . . . ?
O1 Nd1 N2 C9 150.6(3) 2_556 . . . ?
O3 Nd1 N2 C9 95.7(3) . . . . ?
O3 Nd1 N2 C9 -84.3(3) 2_556 . . . ?
O5 Nd1 N2 C9 -176.6(3) 2_556 . . . ?
O5 Nd1 N2 C9 3.4(3) . . . . ?
N1 Nd1 N2 C9 -127.4(3) 2_556 . . . ?
N1 Nd1 N2 C9 52.6(3) . . . . ?
O11 Nd2 N3 C17 -77.3(4) 2_655 . . . ?
O11 Nd2 N3 C17 160.6(4) . . . . ?
O9 Nd2 N3 C17 101.2(4) 2_655 . . . ?
O9 Nd2 N3 C17 12.6(4) . . . . ?
O7 Nd2 N3 C17 -173.8(5) . . . . ?
O7 Nd2 N3 C17 -25.2(5) 2_655 . . . ?
N4 Nd2 N3 C17 -120.4(4) . . . . ?
N3 Nd2 N3 C17 59.6(4) 2_655 . . . ?
O11 Nd2 N3 C13 85.7(4) 2_655 . . . ?
O11 Nd2 N3 C13 -36.4(5) . . . . ?
O9 Nd2 N3 C13 -95.8(4) 2_655 . . . ?
O9 Nd2 N3 C13 175.7(5) . . . . ?
O7 Nd2 N3 C13 -10.8(4) . . . . ?
O7 Nd2 N3 C13 137.8(4) 2_655 . . . ?
N4 Nd2 N3 C13 42.7(4) . . . . ?
N3 Nd2 N3 C13 -137.3(4) 2_655 . . . ?
O11 Nd2 N4 C20 -2.8(4) 2_655 . . 2_655 ?
O11 Nd2 N4 C20 177.2(4) . . . 2_655 ?
O9 Nd2 N4 C20 145.4(4) 2_655 . . 2_655 ?
O9 Nd2 N4 C20 -34.6(4) . . . 2_655 ?
O7 Nd2 N4 C20 90.7(4) . . . 2_655 ?
O7 Nd2 N4 C20 -89.3(4) 2_655 . . 2_655 ?
N3 Nd2 N4 C20 43.2(4) . . . 2_655 ?
N3 Nd2 N4 C20 -136.8(4) 2_655 . . 2_655 ?
O11 Nd2 N4 C20 177.2(4) 2_655 . . . ?
O11 Nd2 N4 C20 -2.8(4) . . . . ?
O9 Nd2 N4 C20 -34.6(4) 2_655 . . . ?
O9 Nd2 N4 C20 145.4(4) . . . . ?
O7 Nd2 N4 C20 -89.3(4) . . . . ?
O7 Nd2 N4 C20 90.7(4) 2_655 . . . ?
N3 Nd2 N4 C20 -136.8(4) . . . . ?
N3 Nd2 N4 C20 43.2(4) 2_655 . . . ?
N7 Cu1 N5 C27 59.5(9) . . . . ?
O6 Cu1 N5 C27 -103.0(5) . . . . ?
N7 Cu1 N5 C23 -125.5(7) . . . . ?
O6 Cu1 N5 C23 72.1(5) . . . . ?
N8 Cu2 N6 C32 50.7(9) 1_554 . . . ?
O8 Cu2 N6 C32 -139.0(5) . . . . ?
N8 Cu2 N6 C28 -134.2(6) 1_554 . . . ?
O8 Cu2 N6 C28 36.2(5) . . . . ?
N5 Cu1 N7 C33 135.4(7) . . . . ?
O6 Cu1 N7 C33 -62.0(5) . . . . ?
N5 Cu1 N7 C37 -52.4(9) . . . . ?
O6 Cu1 N7 C37 110.1(5) . . . . ?
N10 Cu3 N9 C47 64.6(10) 4 . . . ?
O10 Cu3 N9 C47 -133.9(5) . . . . ?
N10 Cu3 N9 C43 -121.8(8) 4 . . . ?
O10 Cu3 N9 C43 39.7(5) . . . . ?
O1 Nd1 O1 C1 -71.2(4) 2_556 . . . ?
O3 Nd1 O1 C1 4.4(5) . . . . ?
O3 Nd1 O1 C1 162.5(5) 2_556 . . . ?
O5 Nd1 O1 C1 -138.6(4) 2_556 . . . ?
O5 Nd1 O1 C1 79.4(5) . . . . ?
N2 Nd1 O1 C1 108.8(4) . . . . ?
N1 Nd1 O1 C1 -132.9(5) 2_556 . . . ?
N1 Nd1 O1 C1 0.1(4) . . . . ?
O1 Nd1 O3 C7 -11.4(6) . . . . ?
O1 Nd1 O3 C7 70.6(5) 2_556 . . . ?
O3 Nd1 O3 C7 -145.8(5) 2_556 . . . ?
O5 Nd1 O3 C7 150.2(5) 2_556 . . . ?
O5 Nd1 O3 C7 -82.8(5) . . . . ?
N2 Nd1 O3 C7 -145.8(5) . . . . ?
N1 Nd1 O3 C7 94.1(5) 2_556 . . . ?
N1 Nd1 O3 C7 -7.0(5) . . . . ?
O1 Nd1 O5 C8 151.5(4) . . . . ?
O1 Nd1 O5 C8 -137.7(4) 2_556 . . . ?
O3 Nd1 O5 C8 -80.5(4) . . . . ?
O3 Nd1 O5 C8 72.0(4) 2_556 . . . ?
O5 Nd1 O5 C8 -5.3(4) 2_556 . . . ?
N2 Nd1 O5 C8 -5.3(4) . . . . ?
N1 Nd1 O5 C8 102.5(4) 2_556 . . . ?
N1 Nd1 O5 C8 -143.4(4) . . . . ?
N7 Cu1 O6 C8 87.1(4) . . . . ?
N5 Cu1 O6 C8 -98.8(4) . . . . ?
O11 Nd2 O7 C12 -66.4(5) 2_655 . . . ?
O11 Nd2 O7 C12 166.1(5) . . . . ?
O9 Nd2 O7 C12 83.9(5) 2_655 . . . ?
O9 Nd2 O7 C12 9.6(6) . . . . ?
O7 Nd2 O7 C12 -129.4(5) 2_655 . . . ?
N4 Nd2 O7 C12 -129.4(5) . . . . ?
N3 Nd2 O7 C12 2.7(5) . . . . ?
N3 Nd2 O7 C12 117.4(5) 2_655 . . . ?
N8 Cu2 O8 C12 26.5(7) 1_554 . . . ?
N6 Cu2 O8 C12 -149.9(7) . . . . ?
O11 Nd2 O9 C18 63.0(5) 2_655 . . . ?
O11 Nd2 O9 C18 -149.0(4) . . . . ?
O9 Nd2 O9 C18 -88.6(5) 2_655 . . . ?
O7 Nd2 O9 C18 -15.8(5) . . . . ?
O7 Nd2 O9 C18 144.6(5) 2_655 . . . ?
N4 Nd2 O9 C18 91.4(5) . . . . ?
N3 Nd2 O9 C18 -8.9(4) . . . . ?
N3 Nd2 O9 C18 -151.7(5) 2_655 . . . ?
N10 Cu3 O10 C18 -26.0(8) 4 . . . ?
N9 Cu3 O10 C18 159.1(8) . . . . ?
O11 Nd2 O11 C19 7.0(5) 2_655 . . . ?
O9 Nd2 O11 C19 166.3(5) 2_655 . . . ?
O9 Nd2 O11 C19 -132.7(5) . . . . ?
O7 Nd2 O11 C19 85.0(5) . . . . ?
O7 Nd2 O11 C19 -68.0(5) 2_655 . . . ?
N4 Nd2 O11 C19 7.0(5) . . . . ?
N3 Nd2 O11 C19 107.8(5) . . . . ?
N3 Nd2 O11 C19 -129.9(5) 2_655 . . . ?
Nd1 O1 C1 O2 -178.8(4) . . . . ?
Nd1 O1 C1 C2 2.8(7) . . . . ?
C6 N1 C2 C3 0.8(9) . . . . ?
Nd1 N1 C2 C3 -174.2(5) . . . . ?
C6 N1 C2 C1 -179.1(5) . . . . ?
Nd1 N1 C2 C1 5.9(6) . . . . ?
O2 C1 C2 N1 175.8(5) . . . . ?
O1 C1 C2 N1 -5.6(8) . . . . ?
O2 C1 C2 C3 -4.2(9) . . . . ?
O1 C1 C2 C3 174.4(6) . . . . ?
N1 C2 C3 C4 -1.6(10) . . . . ?
C1 C2 C3 C4 178.4(6) . . . . ?
C2 C3 C4 C5 0.5(11) . . . . ?
C3 C4 C5 C6 1.3(11) . . . . ?
C2 N1 C6 C5 1.0(9) . . . . ?
Nd1 N1 C6 C5 176.0(5) . . . . ?
C2 N1 C6 C7 -179.6(5) . . . . ?
Nd1 N1 C6 C7 -4.7(7) . . . . ?
C4 C5 C6 N1 -2.1(10) . . . . ?
C4 C5 C6 C7 178.6(6) . . . . ?
Nd1 O3 C7 O4 -174.5(5) . . . . ?
Nd1 O3 C7 C6 7.3(8) . . . . ?
N1 C6 C7 O4 -179.7(6) . . . . ?
C5 C6 C7 O4 -0.4(10) . . . . ?
N1 C6 C7 O3 -1.3(8) . . . . ?
C5 C6 C7 O3 178.0(6) . . . . ?
Cu1 O6 C8 O5 5.3(6) . . . . ?
Cu1 O6 C8 C9 -173.7(4) . . . . ?
Nd1 O5 C8 O6 -172.6(4) . . . . ?
Nd1 O5 C8 C9 6.5(7) . . . . ?
C9 N2 C9 C10 -1.0(5) 2_556 . . . ?
Nd1 N2 C9 C10 179.0(5) . . . . ?
C9 N2 C9 C8 178.1(6) 2_556 . . . ?
Nd1 N2 C9 C8 -1.9(6) . . . . ?
O6 C8 C9 N2 176.4(5) . . . . ?
O5 C8 C9 N2 -2.8(7) . . . . ?
O6 C8 C9 C10 -4.5(9) . . . . ?
O5 C8 C9 C10 176.3(6) . . . . ?
N2 C9 C10 C11 1.9(9) . . . . ?
C8 C9 C10 C11 -177.1(5) . . . . ?
C9 C10 C11 C10 -0.9(4) . . . 2_556 ?
Cu2 O8 C12 O7 -2.7(12) . . . . ?
Cu2 O8 C12 C13 178.1(4) . . . . ?
Nd2 O7 C12 O8 -174.6(5) . . . . ?
Nd2 O7 C12 C13 4.7(8) . . . . ?
C17 N3 C13 C14 0.6(9) . . . . ?
Nd2 N3 C13 C14 -162.2(5) . . . . ?
C17 N3 C13 C12 179.7(5) . . . . ?
Nd2 N3 C13 C12 17.0(7) . . . . ?
O8 C12 C13 N3 164.9(6) . . . . ?
O7 C12 C13 N3 -14.4(8) . . . . ?
O8 C12 C13 C14 -16.0(10) . . . . ?
O7 C12 C13 C14 164.7(7) . . . . ?
N3 C13 C14 C15 -0.5(11) . . . . ?
C12 C13 C14 C15 -179.5(7) . . . . ?
C13 C14 C15 C16 -0.2(12) . . . . ?
C14 C15 C16 C17 0.8(12) . . . . ?
C13 N3 C17 C16 0.1(9) . . . . ?
Nd2 N3 C17 C16 162.8(5) . . . . ?
C13 N3 C17 C18 -178.3(5) . . . . ?
Nd2 N3 C17 C18 -15.5(7) . . . . ?
C15 C16 C17 N3 -0.8(11) . . . . ?
C15 C16 C17 C18 177.5(7) . . . . ?
Cu3 O10 C18 O9 7.8(12) . . . . ?
Cu3 O10 C18 C17 -171.7(5) . . . . ?
Nd2 O9 C18 O10 -174.7(4) . . . . ?
Nd2 O9 C18 C17 4.7(7) . . . . ?
N3 C17 C18 O10 -172.7(5) . . . . ?
C16 C17 C18 O10 8.9(9) . . . . ?
N3 C17 C18 O9 7.7(8) . . . . ?
C16 C17 C18 O9 -170.6(6) . . . . ?
Nd2 O11 C19 O12 172.0(5) . . . . ?
Nd2 O11 C19 C20 -9.8(8) . . . . ?
C20 N4 C20 C21 0.4(6) 2_655 . . . ?
Nd2 N4 C20 C21 -179.6(6) . . . . ?
C20 N4 C20 C19 179.6(7) 2_655 . . . ?
Nd2 N4 C20 C19 -0.4(7) . . . . ?
O12 C19 C20 N4 -175.4(5) . . . . ?
O11 C19 C20 N4 6.2(8) . . . . ?
O12 C19 C20 C21 3.8(11) . . . . ?
O11 C19 C20 C21 -174.6(7) . . . . ?
N4 C20 C21 C22 -0.8(11) . . . . ?
C19 C20 C21 C22 -179.9(6) . . . . ?
C20 C21 C22 C21 0.4(5) . . . 2_655 ?
C27 N5 C23 C24 2.0(10) . . . . ?
Cu1 N5 C23 C24 -173.3(5) . . . . ?
N5 C23 C24 C25 0.1(11) . . . . ?
C23 C24 C25 C26 -1.0(10) . . . . ?
C23 C24 C25 C30 177.9(6) . . . . ?
C24 C25 C26 C27 -0.2(9) . . . . ?
C30 C25 C26 C27 -179.0(5) . . . . ?
C23 N5 C27 C26 -3.2(9) . . . . ?
Cu1 N5 C27 C26 172.0(4) . . . . ?
C25 C26 C27 N5 2.3(9) . . . . ?
C32 N6 C28 C29 0.7(10) . . . . ?
Cu2 N6 C28 C29 -174.7(5) . . . . ?
N6 C28 C29 C30 -0.3(10) . . . . ?
C28 C29 C30 C31 0.0(9) . . . . ?
C28 C29 C30 C25 -179.6(6) . . . . ?
C24 C25 C30 C31 -25.7(9) . . . . ?
C26 C25 C30 C31 153.1(6) . . . . ?
C24 C25 C30 C29 153.9(6) . . . . ?
C26 C25 C30 C29 -27.3(9) . . . . ?
C29 C30 C31 C32 -0.2(9) . . . . ?
C25 C30 C31 C32 179.4(6) . . . . ?
C28 N6 C32 C31 -0.9(10) . . . . ?
Cu2 N6 C32 C31 174.5(5) . . . . ?
C30 C31 C32 N6 0.7(11) . . . . ?
C37 N7 C33 C34 -1.3(9) . . . . ?
Cu1 N7 C33 C34 171.0(5) . . . . ?
N7 C33 C34 C35 0.1(9) . . . . ?
C33 C34 C35 C36 1.9(9) . . . . ?
C33 C34 C35 C40 -176.3(5) . . . . ?
C34 C35 C36 C37 -2.7(9) . . . . ?
C40 C35 C36 C37 175.5(6) . . . . ?
C33 N7 C37 C36 0.4(9) . . . . ?
Cu1 N7 C37 C36 -172.1(5) . . . . ?
C35 C36 C37 N7 1.6(9) . . . . ?
C42 N8 C38 C39 0.3(9) . . . . ?
Cu2 N8 C38 C39 179.1(5) 1_556 . . . ?
N8 C38 C39 C40 -2.1(10) . . . . ?
C38 C39 C40 C41 2.8(9) . . . . ?
C38 C39 C40 C35 -175.3(6) . . . . ?
C36 C35 C40 C39 27.4(9) . . . . ?
C34 C35 C40 C39 -154.6(6) . . . . ?
C36 C35 C40 C41 -150.7(6) . . . . ?
C34 C35 C40 C41 27.4(9) . . . . ?
C39 C40 C41 C42 -1.9(9) . . . . ?
C35 C40 C41 C42 176.2(5) . . . . ?
C38 N8 C42 C41 0.6(9) . . . . ?
Cu2 N8 C42 C41 -178.1(5) 1_556 . . . ?
C40 C41 C42 N8 0.3(9) . . . . ?
C47 N9 C43 C44 2.6(9) . . . . ?
Cu3 N9 C43 C44 -171.5(5) . . . . ?
N9 C43 C44 C45 0.1(10) . . . . ?
C43 C44 C45 C46 -1.9(9) . . . . ?
C43 C44 C45 C50 179.4(5) . . . . ?
C44 C45 C46 C47 1.0(9) . . . . ?
C50 C45 C46 C47 179.7(5) . . . . ?
C43 N9 C47 C46 -3.6(9) . . . . ?
Cu3 N9 C47 C46 170.1(4) . . . . ?
C45 C46 C47 N9 1.8(9) . . . . ?
C52 N10 C48 C49 -0.7(10) . . . . ?
Cu3 N10 C48 C49 175.2(5) 4_556 . . . ?
N10 C48 C49 C50 -0.6(10) . . . . ?
C48 C49 C50 C51 1.6(9) . . . . ?
C48 C49 C50 C45 -177.9(6) . . . . ?
C46 C45 C50 C49 -156.1(6) . . . . ?
C44 C45 C50 C49 22.5(9) . . . . ?
C46 C45 C50 C51 24.4(9) . . . . ?
C44 C45 C50 C51 -157.0(6) . . . . ?
C49 C50 C51 C52 -1.3(9) . . . . ?
C45 C50 C51 C52 178.2(6) . . . . ?
C48 N10 C52 C51 1.1(9) . . . . ?
Cu3 N10 C52 C51 -174.8(5) 4_556 . . . ?
C50 C51 C52 N10 0.0(10) . . . . ?
